data_4127800
loop_
_publ_author_name
'Yu, Xuerong'
'Xiao, Lianghong'
'Wang, Zechun'
'Luo, Tuoping'

_publ_section_title
;
 Scalable Total Synthesis of (-)-Vinigrol.
;
_journal_issue 8
_journal_name_full 'Journal of the American Chemical Society'
_journal_page_first 3440
_journal_page_last 3443
_journal_paper_doi 10.1021/jacs.9b00621
_journal_volume 141
_journal_year 2019
_chemical_absolute_configuration ad
_chemical_formula_sum 'C15 H28 O'
_chemical_formula_weight 224.37
_space_group_crystal_system orthorhombic
_space_group_IT_number 19
_space_group_name_Hall 'P 2ac 2ab'
_space_group_name_H-M_alt 'P 21 21 21'
_symmetry_space_group_name_Hall 'P 2ac 2ab'
_symmetry_space_group_name_H-M 'P 21 21 21'
_atom_sites_solution_hydrogens geom
_audit_creation_method SHELXL-2014/7
_cell_angle_alpha 90
_cell_angle_beta 90
_cell_angle_gamma 90
_cell_formula_units_Z 4
_cell_length_a 5.19326(5)
_cell_length_b 10.12354(9)
_cell_length_c 25.9580(2)
_cell_measurement_reflns_used 5990
_cell_measurement_temperature 100(2)
_cell_measurement_theta_max 68.7680
_cell_measurement_theta_min 3.3880
_cell_volume 1364.72(2)
_computing_structure_refinement 'SHELXL-2014/7 (Sheldrick, 2014)'
_diffrn_ambient_temperature 100(2)
_diffrn_detector 'CCD plate'
_diffrn_measured_fraction_theta_full 0.976
_diffrn_measured_fraction_theta_max 0.970
_diffrn_measurement_device 'abstract diffractometer'
_diffrn_measurement_device_type 'dtrek-CrysAlisPro-abstract goniometer imported rigaku-d*trek images'
_diffrn_radiation_monochromator graphite
_diffrn_radiation_probe x-ray
_diffrn_radiation_type 'Cu K\a'
_diffrn_radiation_wavelength 1.54184
_diffrn_reflns_av_R_equivalents 0.0204
_diffrn_reflns_av_unetI/netI 0.0179
_diffrn_reflns_Laue_measured_fraction_full 0.976
_diffrn_reflns_Laue_measured_fraction_max 0.970
_diffrn_reflns_limit_h_max 5
_diffrn_reflns_limit_h_min -4
_diffrn_reflns_limit_k_max 12
_diffrn_reflns_limit_k_min -10
_diffrn_reflns_limit_l_max 23
_diffrn_reflns_limit_l_min -30
_diffrn_reflns_number 6752
_diffrn_reflns_point_group_measured_fraction_full 0.957
_diffrn_reflns_point_group_measured_fraction_max 0.947
_diffrn_reflns_theta_full 67.684
_diffrn_reflns_theta_max 68.699
_diffrn_reflns_theta_min 3.405
_diffrn_source 'fine-focus sealed X-ray tube'
_diffrn_source_type 'Enhance (Cu) X-ray Source'
_exptl_absorpt_coefficient_mu 0.490
_exptl_absorpt_correction_T_max 1.00000
_exptl_absorpt_correction_T_min 0.83165
_exptl_absorpt_correction_type multi-scan
_exptl_absorpt_process_details
;
CrysAlisPro 1.171.39.6a (Rigaku Oxford Diffraction, 2015)
Empirical absorption correction using spherical harmonics,
 implemented in SCALE3 ABSPACK scaling algorithm.
;
_exptl_crystal_colour colourless
_exptl_crystal_density_diffrn 1.092
_exptl_crystal_description needle
_exptl_crystal_F_000 504
_exptl_crystal_size_max 0.67
_exptl_crystal_size_mid 0.14
_exptl_crystal_size_min 0.09
_refine_diff_density_max 0.198
_refine_diff_density_min -0.121
_refine_diff_density_rms 0.031
_refine_ls_abs_structure_details
;
 Flack x determined using 884 quotients [(I+)-(I-)]/[(I+)+(I-)]
 (Parsons, Flack and Wagner, Acta Cryst. B69 (2013) 249-259).
;
_refine_ls_abs_structure_Flack 0.04(9)
_refine_ls_extinction_method none
_refine_ls_goodness_of_fit_ref 1.061
_refine_ls_hydrogen_treatment constr
_refine_ls_matrix_type full
_refine_ls_number_parameters 150
_refine_ls_number_reflns 2397
_refine_ls_number_restraints 0
_refine_ls_restrained_S_all 1.061
_refine_ls_R_factor_all 0.0311
_refine_ls_R_factor_gt 0.0301
_refine_ls_shift/su_max 0.001
_refine_ls_shift/su_mean 0.000
_refine_ls_structure_factor_coef Fsqd
_refine_ls_weighting_details 'w=1/[\s^2^(Fo^2^)+(0.0470P)^2^+0.1980P] where P=(Fo^2^+2Fc^2^)/3'
_refine_ls_weighting_scheme calc
_refine_ls_wR_factor_gt 0.0771
_refine_ls_wR_factor_ref 0.0777
_reflns_Friedel_coverage 0.634
_reflns_Friedel_fraction_full 0.927
_reflns_Friedel_fraction_max 0.914
_reflns_number_gt 2311
_reflns_number_total 2397
_reflns_threshold_expression 'I > 2\s(I)'
_cod_data_source_file ja9b00621_si_010.cif
_cod_data_source_block S5
_cod_database_code 4127800
_shelx_shelxl_version_number 2014/7
_shelx_space_group_comment
;
The symmetry employed for this shelxl refinement is uniquely defined
by the following loop, which should always be used as a source of
symmetry information in preference to the above space-group names.
They are only intended as comments.
;

loop_
_space_group_symop_operation_xyz
'x, y, z'
'-x+1/2, -y, z+1/2'
'-x, y+1/2, -z+1/2'
'x+1/2, -y+1/2, -z'

loop_
_atom_site_label
_atom_site_type_symbol
_atom_site_fract_x
_atom_site_fract_y
_atom_site_fract_z
_atom_site_U_iso_or_equiv
_atom_site_adp_type
_atom_site_occupancy
_atom_site_site_symmetry_order
_atom_site_calc_flag
_atom_site_refinement_flags_posn
_atom_site_refinement_flags_adp
O1 O 0.7974(2) 0.75185(11) 0.52954(4) 0.0171(3) Uani 1 1 d . .
H1 H 0.6580 0.7460 0.5133 0.026 Uiso 1 1 calc R U
C1 C 0.7442(3) 0.76909(14) 0.58384(5) 0.0146(3) Uani 1 1 d . .
H1A H 0.9046 0.7450 0.6030 0.018 Uiso 1 1 calc R U
C2 C 0.5313(3) 0.67505(15) 0.60212(5) 0.0154(3) Uani 1 1 d . .
H2A H 0.4028 0.6670 0.5741 0.018 Uiso 1 1 calc R U
H2B H 0.4436 0.7165 0.6319 0.018 Uiso 1 1 calc R U
C3 C 0.6144(3) 0.53445(15) 0.61811(5) 0.0161(3) Uani 1 1 d . .
H3 H 0.4560 0.4889 0.6309 0.019 Uiso 1 1 calc R U
C4 C 0.8046(3) 0.53899(15) 0.66378(5) 0.0191(3) Uani 1 1 d . .
H4A H 0.8437 0.4474 0.6746 0.023 Uiso 1 1 calc R U
H4B H 0.9675 0.5797 0.6519 0.023 Uiso 1 1 calc R U
C5 C 0.7080(3) 0.61459(15) 0.70981(6) 0.0183(3) Uani 1 1 d . .
H5 H 0.5672 0.5758 0.7276 0.022 Uiso 1 1 calc R U
C6 C 0.7935(3) 0.72877(15) 0.72899(5) 0.0175(3) Uani 1 1 d . .
C7 C 1.0030(3) 0.81125(16) 0.70493(6) 0.0191(4) Uani 1 1 d . .
H7A H 1.0760 0.7625 0.6753 0.023 Uiso 1 1 calc R U
H7B H 1.1426 0.8237 0.7304 0.023 Uiso 1 1 calc R U
C8 C 0.9109(3) 0.94818(15) 0.68625(6) 0.0197(3) Uani 1 1 d . .
H8A H 0.8810 1.0042 0.7169 0.024 Uiso 1 1 calc R U
H8B H 1.0525 0.9891 0.6663 0.024 Uiso 1 1 calc R U
C9 C 0.6668(3) 0.95166(15) 0.65299(5) 0.0162(3) Uani 1 1 d . .
H9A H 0.5938 1.0418 0.6553 0.019 Uiso 1 1 calc R U
H9B H 0.5400 0.8908 0.6687 0.019 Uiso 1 1 calc R U
C10 C 0.6884(3) 0.91607(14) 0.59536(5) 0.0155(3) Uani 1 1 d . .
H10 H 0.8352 0.9683 0.5810 0.019 Uiso 1 1 calc R U
C11 C 0.4441(3) 0.96250(16) 0.56765(6) 0.0199(3) Uani 1 1 d . .
H11A H 0.4593 0.9438 0.5307 0.030 Uiso 1 1 calc R U
H11B H 0.4223 1.0577 0.5728 0.030 Uiso 1 1 calc R U
H11C H 0.2946 0.9157 0.5817 0.030 Uiso 1 1 calc R U
C12 C 0.7191(3) 0.44977(15) 0.57315(5) 0.0177(3) Uani 1 1 d . .
H12 H 0.8688 0.4972 0.5575 0.021 Uiso 1 1 calc R U
C13 C 0.5145(3) 0.43061(16) 0.53133(6) 0.0228(4) Uani 1 1 d . .
H13A H 0.3631 0.3872 0.5462 0.034 Uiso 1 1 calc R U
H13B H 0.5847 0.3755 0.5036 0.034 Uiso 1 1 calc R U
H13C H 0.4646 0.5168 0.5173 0.034 Uiso 1 1 calc R U
C14 C 0.8114(4) 0.31384(16) 0.59124(6) 0.0271(4) Uani 1 1 d . .
H14A H 0.9662 0.3242 0.6124 0.041 Uiso 1 1 calc R U
H14B H 0.8514 0.2588 0.5612 0.041 Uiso 1 1 calc R U
H14C H 0.6757 0.2715 0.6116 0.041 Uiso 1 1 calc R U
C15 C 0.6803(4) 0.78253(16) 0.77815(6) 0.0220(4) Uani 1 1 d . .
H15A H 0.5350 0.7272 0.7888 0.033 Uiso 1 1 calc R U
H15B H 0.6203 0.8731 0.7724 0.033 Uiso 1 1 calc R U
H15C H 0.8120 0.7823 0.8052 0.033 Uiso 1 1 calc R U

loop_
_atom_site_aniso_label
_atom_site_aniso_U_11
_atom_site_aniso_U_22
_atom_site_aniso_U_33
_atom_site_aniso_U_23
_atom_site_aniso_U_13
_atom_site_aniso_U_12
O1 0.0184(6) 0.0223(5) 0.0107(5) -0.0018(4) 0.0015(4) -0.0009(5)
C1 0.0177(9) 0.0176(7) 0.0086(6) -0.0001(5) 0.0008(5) -0.0004(6)
C2 0.0166(8) 0.0172(7) 0.0123(7) -0.0011(5) 0.0011(6) 0.0001(6)
C3 0.0194(8) 0.0159(7) 0.0131(6) 0.0000(6) 0.0027(6) -0.0007(6)
C4 0.0245(8) 0.0186(7) 0.0144(7) 0.0003(6) 0.0000(6) 0.0036(7)
C5 0.0224(8) 0.0199(7) 0.0126(7) 0.0029(6) 0.0002(6) 0.0025(7)
C6 0.0205(8) 0.0204(7) 0.0117(6) 0.0012(6) -0.0019(6) 0.0046(7)
C7 0.0157(8) 0.0270(9) 0.0147(7) -0.0025(6) -0.0021(6) 0.0009(6)
C8 0.0215(9) 0.0219(8) 0.0155(7) -0.0025(6) 0.0000(6) -0.0057(7)
C9 0.0187(8) 0.0152(7) 0.0147(7) -0.0018(5) 0.0014(6) -0.0003(6)
C10 0.0168(8) 0.0172(7) 0.0126(7) 0.0004(6) 0.0003(6) -0.0012(6)
C11 0.0230(9) 0.0186(7) 0.0182(7) -0.0010(6) -0.0028(6) 0.0041(7)
C12 0.0225(9) 0.0168(7) 0.0138(7) -0.0012(6) 0.0027(6) -0.0011(7)
C13 0.0288(10) 0.0221(8) 0.0175(8) -0.0047(6) -0.0005(7) -0.0032(7)
C14 0.0431(11) 0.0186(7) 0.0196(7) -0.0026(6) 0.0016(8) 0.0054(8)
C15 0.0281(9) 0.0230(8) 0.0149(7) -0.0006(6) 0.0028(7) 0.0006(7)

loop_
_atom_type_symbol
_atom_type_description
_atom_type_scat_dispersion_real
_atom_type_scat_dispersion_imag
_atom_type_scat_source
C C 0.0181 0.0091 'International Tables Vol C Tables 4.2.6.8 and 6.1.1.4'
H H 0.0000 0.0000 'International Tables Vol C Tables 4.2.6.8 and 6.1.1.4'
O O 0.0492 0.0322 'International Tables Vol C Tables 4.2.6.8 and 6.1.1.4'

loop_
_geom_angle_atom_site_label_1
_geom_angle_atom_site_label_2
_geom_angle_atom_site_label_3
_geom_angle
C1 O1 H1 109.5
O1 C1 C2 111.36(12)
O1 C1 C10 109.91(11)
C2 C1 C10 113.74(13)
O1 C1 H1A 107.2
C2 C1 H1A 107.2
C10 C1 H1A 107.2
C1 C2 C3 116.99(13)
C1 C2 H2A 108.0
C3 C2 H2A 108.0
C1 C2 H2B 108.0
C3 C2 H2B 108.0
H2A C2 H2B 107.3
C4 C3 C2 110.96(12)
C4 C3 C12 111.77(13)
C2 C3 C12 113.97(12)
C4 C3 H3 106.5
C2 C3 H3 106.5
C12 C3 H3 106.5
C5 C4 C3 114.29(14)
C5 C4 H4A 108.7
C3 C4 H4A 108.7
C5 C4 H4B 108.7
C3 C4 H4B 108.7
H4A C4 H4B 107.6
C6 C5 C4 128.73(16)
C6 C5 H5 115.6
C4 C5 H5 115.6
C5 C6 C15 119.92(15)
C5 C6 C7 124.44(14)
C15 C6 C7 115.63(13)
C6 C7 C8 113.82(14)
C6 C7 H7A 108.8
C8 C7 H7A 108.8
C6 C7 H7B 108.8
C8 C7 H7B 108.8
H7A C7 H7B 107.7
C9 C8 C7 116.95(13)
C9 C8 H8A 108.1
C7 C8 H8A 108.1
C9 C8 H8B 108.1
C7 C8 H8B 108.1
H8A C8 H8B 107.3
C8 C9 C10 118.70(14)
C8 C9 H9A 107.6
C10 C9 H9A 107.6
C8 C9 H9B 107.6
C10 C9 H9B 107.6
H9A C9 H9B 107.1
C11 C10 C9 108.87(13)
C11 C10 C1 111.09(12)
C9 C10 C1 115.23(12)
C11 C10 H10 107.1
C9 C10 H10 107.1
C1 C10 H10 107.1
C10 C11 H11A 109.5
C10 C11 H11B 109.5
H11A C11 H11B 109.5
C10 C11 H11C 109.5
H11A C11 H11C 109.5
H11B C11 H11C 109.5
C14 C12 C13 108.72(13)
C14 C12 C3 112.14(12)
C13 C12 C3 111.16(14)
C14 C12 H12 108.2
C13 C12 H12 108.2
C3 C12 H12 108.2
C12 C13 H13A 109.5
C12 C13 H13B 109.5
H13A C13 H13B 109.5
C12 C13 H13C 109.5
H13A C13 H13C 109.5
H13B C13 H13C 109.5
C12 C14 H14A 109.5
C12 C14 H14B 109.5
H14A C14 H14B 109.5
C12 C14 H14C 109.5
H14A C14 H14C 109.5
H14B C14 H14C 109.5
C6 C15 H15A 109.5
C6 C15 H15B 109.5
H15A C15 H15B 109.5
C6 C15 H15C 109.5
H15A C15 H15C 109.5
H15B C15 H15C 109.5

loop_
_geom_bond_atom_site_label_1
_geom_bond_atom_site_label_2
_geom_bond_distance
O1 C1 1.4470(16)
O1 H1 0.8400
C1 C2 1.534(2)
C1 C10 1.5451(19)
C1 H1A 1.0000
C2 C3 1.544(2)
C2 H2A 0.9900
C2 H2B 0.9900
C3 C4 1.544(2)
C3 C12 1.5468(19)
C3 H3 1.0000
C4 C5 1.505(2)
C4 H4A 0.9900
C4 H4B 0.9900
C5 C6 1.335(2)
C5 H5 0.9500
C6 C15 1.507(2)
C6 C7 1.507(2)
C7 C8 1.545(2)
C7 H7A 0.9900
C7 H7B 0.9900
C8 C9 1.534(2)
C8 H8A 0.9900
C8 H8B 0.9900
C9 C10 1.5426(19)
C9 H9A 0.9900
C9 H9B 0.9900
C10 C11 1.532(2)
C10 H10 1.0000
C11 H11A 0.9800
C11 H11B 0.9800
C11 H11C 0.9800
C12 C14 1.531(2)
C12 C13 1.532(2)
C12 H12 1.0000
C13 H13A 0.9800
C13 H13B 0.9800
C13 H13C 0.9800
C14 H14A 0.9800
C14 H14B 0.9800
C14 H14C 0.9800
C15 H15A 0.9800
C15 H15B 0.9800
C15 H15C 0.9800
